data_1555942
loop_
_publ_author_name
'Waldhart, Greyson W.'
'Mankad, Neal P.'
'Santarsiero, Bernard D.'

_publ_section_title
;
 Improvements to the Practical Usability of the &quot;Crystalline
 Sponge&quot; Method for Organic Structure Determination.
;
_journal_issue 23
_journal_name_full 'Organic letters'
_journal_page_first 6112
_journal_page_last 6115
_journal_paper_doi 10.1021/acs.orglett.6b03119
_journal_volume 18
_journal_year 2016
_chemical_formula_moiety 'C36 H24 I6 N12 Zn3, 2.070(C12 H19 N)'
_chemical_formula_sum 'C60.84 H63.33 I6 N14.07 Zn3'
_chemical_formula_weight 1949.15
_chemical_name_common 'ZnI tris(4-pyridyl)-1,3,5-triazene)2 MOF'
_space_group_crystal_system monoclinic
_space_group_IT_number 15
_space_group_name_Hall '-C 2yc'
_space_group_name_H-M_alt 'C 1 2/c 1'
_atom_sites_solution_hydrogens geom
_audit_creation_method SHELXL-2014/7
_cell_angle_alpha 90
_cell_angle_beta 102.234(15)
_cell_angle_gamma 90
_cell_formula_units_Z 8
_cell_length_a 36.538(6)
_cell_length_b 14.7160(10)
_cell_length_c 30.585(6)
_cell_measurement_reflns_used 144656
_cell_measurement_temperature 100.0(2)
_cell_measurement_theta_max 26.280
_cell_measurement_theta_min 1.137
_cell_volume 16072(4)
_computing_structure_refinement 'SHELXL-2014/7 (Sheldrick, 2014)'
_diffrn_ambient_temperature 100.0(2)
_diffrn_measured_fraction_theta_full 0.997
_diffrn_measured_fraction_theta_max 0.993
_diffrn_measurement_device_type 'MAR 300mm CCD'
_diffrn_measurement_method 'omega scans'
_diffrn_radiation_type synchrotron
_diffrn_radiation_wavelength 0.70845
_diffrn_reflns_av_R_equivalents 0.0726
_diffrn_reflns_av_unetI/netI 0.0413
_diffrn_reflns_Laue_measured_fraction_full 0.997
_diffrn_reflns_Laue_measured_fraction_max 0.993
_diffrn_reflns_limit_h_max 48
_diffrn_reflns_limit_h_min -48
_diffrn_reflns_limit_k_max 19
_diffrn_reflns_limit_k_min -19
_diffrn_reflns_limit_l_max 40
_diffrn_reflns_limit_l_min -40
_diffrn_reflns_number 139756
_diffrn_reflns_point_group_measured_fraction_full 0.997
_diffrn_reflns_point_group_measured_fraction_max 0.993
_diffrn_reflns_theta_full 25.155
_diffrn_reflns_theta_max 28.098
_diffrn_reflns_theta_min 1.358
_diffrn_source 'APS 21-ID-D'
_exptl_absorpt_coefficient_mu 3.176
_exptl_absorpt_correction_T_max 0.851
_exptl_absorpt_correction_T_min 0.824
_exptl_absorpt_correction_type empirical
_exptl_absorpt_process_details 'XDS local scalinlg'
_exptl_crystal_colour yellow
_exptl_crystal_density_diffrn 1.611
_exptl_crystal_description block
_exptl_crystal_F_000 7479
_exptl_crystal_size_max 0.100
_exptl_crystal_size_mid 0.050
_exptl_crystal_size_min 0.050
_refine_diff_density_max 1.412
_refine_diff_density_min -2.476
_refine_diff_density_rms 0.196
_refine_ls_extinction_coef 0.00072(3)
_refine_ls_extinction_expression Fc^*^=kFc[1+0.001xFc^2^\l^3^/sin(2\q)]^-1/4^
_refine_ls_extinction_method 'SHELXL-2014/7 (Sheldrick 2014'
_refine_ls_goodness_of_fit_ref 1.130
_refine_ls_hydrogen_treatment constr
_refine_ls_matrix_type full
_refine_ls_number_parameters 888
_refine_ls_number_reflns 19652
_refine_ls_number_restraints 561
_refine_ls_restrained_S_all 1.122
_refine_ls_R_factor_all 0.1281
_refine_ls_R_factor_gt 0.0916
_refine_ls_shift/su_max 0.000
_refine_ls_shift/su_mean 0.000
_refine_ls_structure_factor_coef Fsqd
_refine_ls_weighting_details 'w=1/[\s^2^(Fo^2^)+(0.0578P)^2^+553.0012P] where P=(Fo^2^+2Fc^2^)/3'
_refine_ls_weighting_scheme calc
_refine_ls_wR_factor_gt 0.2259
_refine_ls_wR_factor_ref 0.2463
_reflns_Friedel_coverage 0.000
_reflns_number_gt 12947
_reflns_number_total 19652
_reflns_threshold_expression 'I > 2\s(I)'
_cod_data_source_file ol6b03119_si_003.cif
_cod_data_source_block dipab
_cod_original_sg_symbol_H-M 'C 2/c'
_cod_database_code 1555942
_shelx_shelxl_version_number 2014/7
_shelx_space_group_comment
;
The symmetry employed for this shelxl refinement is uniquely defined
by the following loop, which should always be used as a source of
symmetry information in preference to the above space-group names.
They are only intended as comments.
;

loop_
_space_group_symop_operation_xyz
'x, y, z'
'-x, y, -z+1/2'
'x+1/2, y+1/2, z'
'-x+1/2, y+1/2, -z+1/2'
'-x, -y, -z'
'x, -y, z-1/2'
'-x+1/2, -y+1/2, -z'
'x+1/2, -y+1/2, z-1/2'

loop_
_atom_site_label
_atom_site_type_symbol
_atom_site_fract_x
_atom_site_fract_y
_atom_site_fract_z
_atom_site_U_iso_or_equiv
_atom_site_adp_type
_atom_site_occupancy
_atom_site_site_symmetry_order
_atom_site_calc_flag
_atom_site_refinement_flags_posn
_atom_site_refinement_flags_adp
_atom_site_refinement_flags_occupancy
_atom_site_disorder_assembly
_atom_site_disorder_group
Zn1 Zn 0.07660(4) 0.62832(8) 0.09964(4) 0.0528(4) Uani 1 1 d . . . . .
I1 I 0.10888(3) 0.74042(5) 0.05791(3) 0.0678(3) Uani 1 1 d . . . . .
I2 I 0.01914(3) 0.65354(6) 0.13194(3) 0.0710(3) Uani 1 1 d . . . . .
Zn2 Zn 0.37810(4) 0.60034(9) 0.42657(5) 0.0576(4) Uani 1 1 d . . . . .
I3 I 0.39871(3) 0.73219(6) 0.38342(4) 0.0768(3) Uani 1 1 d . . . . .
I4 I 0.35457(4) 0.61669(10) 0.49768(4) 0.1005(4) Uani 1 1 d . . . . .
Zn3 Zn 0.16796(5) -0.14294(8) 0.27650(5) 0.0577(4) Uani 1 1 d . . . . .
I5A I 0.2251(2) -0.2422(4) 0.29346(19) 0.0578(14) Uani 0.61(4) 1 d . . P A 1
I6A I 0.11826(19) -0.1648(3) 0.20270(18) 0.0651(16) Uani 0.61(4) 1 d . . P A 1
I5B I 0.2315(7) -0.2348(11) 0.2982(7) 0.087(3) Uani 0.39(4) 1 d . . P A 2
I6B I 0.1242(7) -0.1666(7) 0.2057(5) 0.103(3) Uani 0.39(4) 1 d . . P A 2
N1 N 0.1159(3) 0.5644(5) 0.1487(3) 0.055(3) Uani 1 1 d . . . . .
C1 C 0.1067(4) 0.4816(8) 0.1614(5) 0.081(5) Uani 1 1 d . . . . .
H1 H 0.0829 0.4569 0.1480 0.097 Uiso 1 1 calc R U . . .
C2 C 0.1303(4) 0.4322(7) 0.1928(5) 0.070(4) Uani 1 1 d . . . . .
H2 H 0.1227 0.3744 0.2015 0.084 Uiso 1 1 calc R U . . .
C3 C 0.1654(3) 0.4658(6) 0.2122(4) 0.055(3) Uani 1 1 d . . . . .
C4 C 0.1743(4) 0.5536(7) 0.2006(4) 0.057(3) Uani 1 1 d . . . . .
H4 H 0.1975 0.5810 0.2142 0.069 Uiso 1 1 calc R U . . .
C5 C 0.1484(4) 0.5993(7) 0.1687(4) 0.061(4) Uani 1 1 d . . . . .
H5 H 0.1544 0.6591 0.1607 0.073 Uiso 1 1 calc R U . . .
C6 C 0.1911(3) 0.4113(7) 0.2461(4) 0.051(3) Uani 1 1 d . . . . .
N6 N 0.1824(3) 0.3255(6) 0.2503(3) 0.052(2) Uani 1 1 d . . . . .
C7 C 0.2069(4) 0.2776(7) 0.2806(4) 0.052(3) Uani 1 1 d . . . . .
N7 N 0.2368(3) 0.3113(5) 0.3081(3) 0.048(2) Uani 1 1 d . . . . .
C8 C 0.2440(3) 0.3989(6) 0.3000(4) 0.049(3) Uani 1 1 d . . . . .
N8 N 0.2232(3) 0.4504(5) 0.2683(3) 0.054(3) Uani 1 1 d . . . . .
C9 C 0.1979(3) 0.1792(7) 0.2831(4) 0.051(3) Uani 1 1 d . . . . .
C10 C 0.1663(4) 0.1441(7) 0.2551(5) 0.064(4) Uani 1 1 d . . . . .
H10 H 0.1498 0.1838 0.2358 0.077 Uiso 1 1 calc R U . . .
C11 C 0.1585(4) 0.0533(8) 0.2546(5) 0.066(4) Uani 1 1 d . . . . .
H11 H 0.1364 0.0310 0.2356 0.079 Uiso 1 1 calc R U . . .
N11 N 0.1820(3) -0.0057(6) 0.2810(4) 0.061(3) Uani 1 1 d . . . . .
C12 C 0.2124(4) 0.0267(7) 0.3081(4) 0.060(3) Uani 1 1 d . . . . .
H12 H 0.2285 -0.0144 0.3270 0.072 Uiso 1 1 calc R U . . .
C13 C 0.2217(3) 0.1188(7) 0.3098(4) 0.059(4) Uani 1 1 d . . . . .
H13 H 0.2441 0.1396 0.3289 0.071 Uiso 1 1 calc R U . . .
C14 C 0.2773(3) 0.4434(7) 0.3281(4) 0.050(3) Uani 1 1 d . . . . .
C15 C 0.3003(3) 0.3962(7) 0.3624(4) 0.056(3) Uani 1 1 d . . . . .
H15 H 0.2965 0.3335 0.3673 0.068 Uiso 1 1 calc R U . . .
C16 C 0.3295(4) 0.4449(7) 0.3898(4) 0.062(4) Uani 1 1 d . . . . .
H16 H 0.3446 0.4144 0.4145 0.074 Uiso 1 1 calc R U . . .
N16 N 0.3371(3) 0.5319(6) 0.3829(3) 0.052(3) Uani 1 1 d . . . . .
C17 C 0.3143(4) 0.5761(7) 0.3485(4) 0.058(3) Uani 1 1 d . . . . .
H17 H 0.3191 0.6382 0.3433 0.070 Uiso 1 1 calc R U . . .
C18 C 0.2846(4) 0.5337(7) 0.3209(4) 0.060(3) Uani 1 1 d . . . . .
H18 H 0.2691 0.5662 0.2972 0.072 Uiso 1 1 calc R U . . .
N2 N 0.0660(3) 0.5155(6) 0.0573(3) 0.057(3) Uani 1 1 d . . . . .
C21 C 0.0350(4) 0.4662(7) 0.0518(4) 0.053(3) Uani 1 1 d . . . . .
H21 H 0.0159 0.4842 0.0668 0.064 Uiso 1 1 calc R U . . .
C22 C 0.0293(3) 0.3892(8) 0.0250(4) 0.053(3) Uani 1 1 d . . . . .
H22 H 0.0069 0.3548 0.0221 0.064 Uiso 1 1 calc R U . . .
C23 C 0.0566(3) 0.3634(7) 0.0027(4) 0.051(3) Uani 1 1 d . . . . .
C24 C 0.0887(4) 0.4122(8) 0.0099(5) 0.065(4) Uani 1 1 d . . . . .
H24 H 0.1087 0.3933 -0.0034 0.078 Uiso 1 1 calc R U . . .
C25 C 0.0928(4) 0.4891(9) 0.0364(5) 0.069(4) Uani 1 1 d . . . . .
H25 H 0.1152 0.5239 0.0398 0.083 Uiso 1 1 calc R U . . .
C26 C 0.0512(3) 0.2817(7) -0.0268(4) 0.051(3) Uani 1 1 d . . . . .
N26 N 0.0744(3) 0.2735(6) -0.0547(3) 0.054(3) Uani 1 1 d . . . . .
C27 C 0.0674(4) 0.2018(7) -0.0818(4) 0.054(3) Uani 1 1 d . . . . .
N27 N 0.0392(3) 0.1409(6) -0.0826(3) 0.053(3) Uani 1 1 d . . . . .
C28 C 0.0188(4) 0.1582(8) -0.0533(4) 0.059(3) Uani 1 1 d . . . . .
N28 N 0.0229(3) 0.2247(6) -0.0236(3) 0.055(3) Uani 1 1 d . . . . .
C29 C 0.0930(4) 0.1855(8) -0.1125(4) 0.060(3) Uani 1 1 d . . . . .
C30 C 0.1214(4) 0.2440(8) -0.1139(5) 0.066(4) Uani 1 1 d . . . . .
H30 H 0.1258 0.2950 -0.0944 0.079 Uiso 1 1 calc R U . . .
C31 C 0.1445(5) 0.2279(8) -0.1450(5) 0.068(4) Uani 1 1 d . . . . .
H31 H 0.1647 0.2679 -0.1458 0.082 Uiso 1 1 calc R U . . .
N31 N 0.1384(3) 0.1578(6) -0.1733(3) 0.056(3) Uani 1 1 d . . . . .
C32 C 0.1126(4) 0.0988(9) -0.1700(5) 0.069(4) Uani 1 1 d . . . . .
H32 H 0.1099 0.0462 -0.1884 0.083 Uiso 1 1 calc R U . . .
C33 C 0.0894(4) 0.1105(9) -0.1410(5) 0.067(4) Uani 1 1 d . . . . .
H33 H 0.0704 0.0668 -0.1401 0.080 Uiso 1 1 calc R U . . .
C34 C -0.0152(3) 0.0995(7) -0.0570(4) 0.055(3) Uani 1 1 d . . . . .
C35 C -0.0327(4) 0.0619(11) -0.0969(5) 0.075(4) Uani 1 1 d . . . . .
H35 H -0.0228 0.0707 -0.1229 0.090 Uiso 1 1 calc R U . . .
C36 C -0.0649(5) 0.0108(10) -0.0991(5) 0.082(5) Uani 1 1 d . . . . .
H36 H -0.0780 -0.0097 -0.1276 0.099 Uiso 1 1 calc R U . . .
N36 N -0.0779(3) -0.0102(7) -0.0644(4) 0.059(3) Uani 1 1 d . . . . .
C37 C -0.0619(3) 0.0295(7) -0.0249(4) 0.055(3) Uani 1 1 d . . . . .
H37 H -0.0724 0.0183 0.0005 0.066 Uiso 1 1 calc R U . . .
C38 C -0.0317(4) 0.0844(8) -0.0202(4) 0.061(4) Uani 1 1 d . . . . .
H38 H -0.0217 0.1124 0.0078 0.074 Uiso 1 1 calc R U . . .
N41 N 0.1998(5) -0.0548(13) 0.4157(7) 0.128(7) Uani 0.899(12) 1 d D U P . .
H41A H 0.2045 -0.1119 0.4105 0.154 Uiso 0.899(12) 1 calc R U P . .
H41B H 0.1769 -0.0383 0.4173 0.154 Uiso 0.899(12) 1 calc R U P . .
C41 C 0.2286(5) 0.0102(13) 0.4216(7) 0.097(5) Uani 0.899(12) 1 d D U P . .
C42 C 0.2648(5) -0.0160(12) 0.4191(6) 0.085(4) Uani 0.899(12) 1 d D U P . .
C43 C 0.2907(5) 0.0556(13) 0.4216(6) 0.086(5) Uani 0.899(12) 1 d D U P . .
H43 H 0.3154 0.0413 0.4188 0.104 Uiso 0.899(12) 1 calc R U P . .
C44 C 0.2822(6) 0.1444(14) 0.4280(7) 0.096(5) Uani 0.899(12) 1 d D U P . .
H44 H 0.3012 0.1894 0.4299 0.115 Uiso 0.899(12) 1 calc R U P . .
C45 C 0.2461(6) 0.1702(15) 0.4315(7) 0.108(6) Uani 0.899(12) 1 d D U P . .
H45 H 0.2407 0.2318 0.4369 0.129 Uiso 0.899(12) 1 calc R U P . .
C46 C 0.2176(6) 0.1026(15) 0.4270(8) 0.117(6) Uani 0.899(12) 1 d D U P . .
C47 C 0.2731(6) -0.1081(14) 0.4133(7) 0.104(6) Uani 0.899(12) 1 d D U P . .
H47 H 0.2508 -0.1335 0.3920 0.125 Uiso 0.899(12) 1 calc R U P . .
C48 C 0.2771(10) -0.1623(19) 0.4545(10) 0.167(11) Uani 0.899(12) 1 d D U P . .
H48A H 0.2829 -0.2254 0.4482 0.250 Uiso 0.899(12) 1 calc R U P . .
H48B H 0.2975 -0.1374 0.4774 0.250 Uiso 0.899(12) 1 calc R U P . .
H48C H 0.2537 -0.1602 0.4652 0.250 Uiso 0.899(12) 1 calc R U P . .
C49 C 0.3057(6) -0.1291(19) 0.3940(8) 0.125(8) Uani 0.899(12) 1 d D U P . .
H49A H 0.3082 -0.1952 0.3918 0.187 Uiso 0.899(12) 1 calc R U P . .
H49B H 0.3022 -0.1022 0.3641 0.187 Uiso 0.899(12) 1 calc R U P . .
H49C H 0.3283 -0.1041 0.4132 0.187 Uiso 0.899(12) 1 calc R U P . .
C50 C 0.1775(8) 0.120(2) 0.4339(10) 0.150(8) Uani 0.899(12) 1 d D U P . .
H50 H 0.1682 0.0608 0.4437 0.180 Uiso 0.899(12) 1 calc R U P . .
C51 C 0.1757(9) 0.183(2) 0.4669(10) 0.172(12) Uani 0.899(12) 1 d D U P . .
H51A H 0.1917 0.1632 0.4952 0.259 Uiso 0.899(12) 1 calc R U P . .
H51B H 0.1844 0.2420 0.4583 0.259 Uiso 0.899(12) 1 calc R U P . .
H51C H 0.1498 0.1883 0.4706 0.259 Uiso 0.899(12) 1 calc R U P . .
C52 C 0.1554(10) 0.139(3) 0.3904(12) 0.205(14) Uani 0.899(12) 1 d D U P . .
H52A H 0.1586 0.0906 0.3696 0.308 Uiso 0.899(12) 1 calc R U P . .
H52B H 0.1289 0.1434 0.3920 0.308 Uiso 0.899(12) 1 calc R U P . .
H52C H 0.1635 0.1971 0.3797 0.308 Uiso 0.899(12) 1 calc R U P . .
N61 N 0.1677(7) 0.4516(17) -0.1831(7) 0.130(8) Uani 0.789(13) 1 d D U P . .
H61A H 0.1923 0.4503 -0.1759 0.156 Uiso 0.789(13) 1 calc R U P . .
H61B H 0.1560 0.4408 -0.2108 0.156 Uiso 0.789(13) 1 calc R U P . .
C61 C 0.1472(6) 0.4710(18) -0.1505(7) 0.107(6) Uani 0.789(13) 1 d D U P . .
C62 C 0.1681(6) 0.4874(16) -0.1074(7) 0.108(6) Uani 0.789(13) 1 d D U P . .
C63 C 0.1460(7) 0.513(2) -0.0766(8) 0.128(7) Uani 0.789(13) 1 d D U P . .
H63 H 0.1579 0.5290 -0.0469 0.153 Uiso 0.789(13) 1 calc R U P . .
C64 C 0.1079(8) 0.515(2) -0.0889(9) 0.145(8) Uani 0.789(13) 1 d D U P . .
H64 H 0.0945 0.5316 -0.0668 0.174 Uiso 0.789(13) 1 calc R U P . .
C65 C 0.0869(8) 0.493(2) -0.1317(9) 0.148(8) Uani 0.789(13) 1 d D U P . .
H65 H 0.0603 0.4918 -0.1377 0.178 Uiso 0.789(13) 1 calc R U P . .
C66 C 0.1071(7) 0.473(2) -0.1659(8) 0.124(7) Uani 0.789(13) 1 d D U P . .
C67 C 0.2070(7) 0.4887(18) -0.0940(9) 0.122(7) Uani 0.789(13) 1 d D U P . .
H67 H 0.2157 0.5142 -0.1204 0.146 Uiso 0.789(13) 1 calc R U P . .
C68 C 0.2268(9) 0.401(2) -0.0852(10) 0.136(10) Uani 0.789(13) 1 d D U P . .
H68A H 0.2538 0.4125 -0.0762 0.204 Uiso 0.789(13) 1 calc R U P . .
H68B H 0.2182 0.3692 -0.0613 0.204 Uiso 0.789(13) 1 calc R U P . .
H68C H 0.2217 0.3643 -0.1125 0.204 Uiso 0.789(13) 1 calc R U P . .
C69 C 0.2250(10) 0.547(2) -0.0563(12) 0.180(14) Uani 0.789(13) 1 d D U P . .
H69A H 0.2523 0.5406 -0.0512 0.270 Uiso 0.789(13) 1 calc R U P . .
H69B H 0.2182 0.6110 -0.0635 0.270 Uiso 0.789(13) 1 calc R U P . .
H69C H 0.2164 0.5297 -0.0292 0.270 Uiso 0.789(13) 1 calc R U P . .
C70 C 0.0879(9) 0.445(2) -0.2145(10) 0.161(9) Uani 0.789(13) 1 d D U P . .
H70 H 0.1071 0.4393 -0.2334 0.193 Uiso 0.789(13) 1 calc R U P . .
C71 C 0.0672(12) 0.364(2) -0.2166(12) 0.189(15) Uani 0.789(13) 1 d D U P . .
H71A H 0.0841 0.3134 -0.2058 0.283 Uiso 0.789(13) 1 calc R U P . .
H71B H 0.0487 0.3699 -0.1978 0.283 Uiso 0.789(13) 1 calc R U P . .
H71C H 0.0544 0.3525 -0.2476 0.283 Uiso 0.789(13) 1 calc R U P . .
C72 C 0.0623(14) 0.519(3) -0.2307(16) 0.254(19) Uani 0.789(13) 1 d D U P . .
H72A H 0.0765 0.5759 -0.2294 0.382 Uiso 0.789(13) 1 calc R U P . .
H72B H 0.0495 0.5069 -0.2617 0.382 Uiso 0.789(13) 1 calc R U P . .
H72C H 0.0438 0.5243 -0.2119 0.382 Uiso 0.789(13) 1 calc R U P . .
N81 N -0.0400(13) -0.043(4) -0.2017(19) 0.167(18) Uani 0.382(12) 1 d D U P B -1
H81A H -0.0522 0.0035 -0.2163 0.200 Uiso 0.382(12) 1 calc R U P B -1
H81B H -0.0502 -0.0742 -0.1829 0.200 Uiso 0.382(12) 1 calc R U P B -1
C81 C -0.0043(14) -0.066(4) -0.208(2) 0.155(12) Uani 0.382(12) 1 d D U P B -1
C82 C 0.0091(14) -0.010(3) -0.2391(17) 0.145(12) Uani 0.382(12) 1 d D U P B -1
C83 C 0.0408(16) -0.049(4) -0.2521(19) 0.155(13) Uani 0.382(12) 1 d D U P B -1
H83 H 0.0472 -0.0272 -0.2788 0.186 Uiso 0.382(12) 1 calc R U P B -1
C84 C 0.0626(14) -0.115(4) -0.228(2) 0.164(14) Uani 0.382(12) 1 d D U P B -1
H84 H 0.0874 -0.1239 -0.2319 0.197 Uiso 0.382(12) 1 calc R U P B -1
C85 C 0.0491(15) -0.171(4) -0.197(2) 0.170(14) Uani 0.382(12) 1 d D U P B -1
H85 H 0.0623 -0.2233 -0.1845 0.204 Uiso 0.382(12) 1 calc R U P B -1
C86 C 0.0144(14) -0.144(4) -0.1858(19) 0.162(13) Uani 0.382(12) 1 d D U P B -1
C87 C -0.003(2) 0.079(2) -0.250(2) 0.144(12) Uani 0.382(12) 1 d D U P B -1
H87 H -0.0304 0.0721 -0.2609 0.172 Uiso 0.382(12) 1 calc R U P B -1
C88 C 0.000(2) 0.148(4) -0.214(3) 0.123(18) Uani 0.382(12) 1 d D U P B -1
H88A H -0.0093 0.2059 -0.2278 0.185 Uiso 0.382(12) 1 calc R U P B -1
H88B H -0.0146 0.1288 -0.1928 0.185 Uiso 0.382(12) 1 calc R U P B -1
H88C H 0.0265 0.1547 -0.1992 0.185 Uiso 0.382(12) 1 calc R U P B -1
C89 C 0.009(3) 0.126(5) -0.287(3) 0.16(2) Uani 0.382(12) 1 d D U P B -1
H89A H -0.0013 0.1875 -0.2899 0.245 Uiso 0.382(12) 1 calc R U P B -1
H89B H 0.0367 0.1300 -0.2804 0.245 Uiso 0.382(12) 1 calc R U P B -1
H89C H 0.0006 0.0924 -0.3147 0.245 Uiso 0.382(12) 1 calc R U P B -1
C90 C -0.0006(14) -0.195(3) -0.1486(16) 0.161(14) Uani 0.382(12) 1 d D U P B -1
H90 H -0.0271 -0.1765 -0.1497 0.194 Uiso 0.382(12) 1 calc R U P B -1
C91 C 0.021(2) -0.181(5) -0.1056(16) 0.16(2) Uani 0.382(12) 1 d D U P B -1
H91A H 0.0199 -0.1164 -0.0979 0.235 Uiso 0.382(12) 1 calc R U P B -1
H91B H 0.0105 -0.2173 -0.0841 0.235 Uiso 0.382(12) 1 calc R U P B -1
H91C H 0.0467 -0.1989 -0.1045 0.235 Uiso 0.382(12) 1 calc R U P B -1
C92 C 0.000(2) -0.290(4) -0.161(2) 0.19(2) Uani 0.382(12) 1 d D U P B -1
H92A H -0.0151 -0.2986 -0.1913 0.282 Uiso 0.382(12) 1 calc R U P B -1
H92B H 0.0259 -0.3088 -0.1603 0.282 Uiso 0.382(12) 1 calc R U P B -1
H92C H -0.0103 -0.3271 -0.1399 0.282 Uiso 0.382(12) 1 calc R U P B -1

loop_
_atom_site_aniso_label
_atom_site_aniso_U_11
_atom_site_aniso_U_22
_atom_site_aniso_U_33
_atom_site_aniso_U_23
_atom_site_aniso_U_13
_atom_site_aniso_U_12
Zn1 0.0693(9) 0.0263(5) 0.0455(7) -0.0021(5) -0.0268(6) 0.0063(5)
I1 0.0868(6) 0.0332(4) 0.0685(5) 0.0051(3) -0.0171(4) -0.0003(4)
I2 0.0874(7) 0.0550(5) 0.0568(5) -0.0008(4) -0.0161(4) 0.0190(4)
Zn2 0.0677(9) 0.0354(6) 0.0532(8) -0.0048(5) -0.0241(6) -0.0010(6)
I3 0.0926(7) 0.0391(4) 0.0831(6) 0.0067(4) -0.0164(5) -0.0072(4)
I4 0.1195(10) 0.1126(10) 0.0610(6) -0.0280(6) 0.0005(6) -0.0337(8)
Zn3 0.0811(10) 0.0241(6) 0.0590(8) 0.0071(5) -0.0049(7) 0.0002(6)
I5A 0.076(2) 0.0253(13) 0.062(2) 0.0116(9) -0.008(2) 0.0061(10)
I6A 0.095(2) 0.0309(18) 0.0491(17) -0.0024(10) -0.0308(19) 0.0021(11)
I5B 0.095(6) 0.044(3) 0.128(7) 0.025(4) 0.038(5) 0.017(3)
I6B 0.151(8) 0.074(5) 0.078(5) -0.016(3) 0.014(4) -0.016(4)
N1 0.078(7) 0.020(4) 0.049(5) -0.001(3) -0.029(5) 0.005(4)
C1 0.098(10) 0.030(5) 0.080(9) 0.006(6) -0.058(8) -0.011(6)
C2 0.080(9) 0.022(5) 0.081(9) 0.004(5) -0.044(7) -0.005(5)
C3 0.068(7) 0.018(4) 0.059(7) -0.005(4) -0.030(6) 0.000(4)
C4 0.065(7) 0.029(5) 0.061(7) 0.001(5) -0.023(6) -0.012(5)
C5 0.089(9) 0.023(5) 0.051(6) 0.003(4) -0.029(6) 0.009(5)
C6 0.059(7) 0.024(4) 0.056(6) -0.003(4) -0.017(5) 0.004(4)
N6 0.051(5) 0.027(4) 0.063(6) 0.000(4) -0.018(4) 0.005(4)
C7 0.073(8) 0.023(4) 0.048(6) -0.002(4) -0.016(5) 0.000(5)
N7 0.060(6) 0.025(4) 0.048(5) 0.004(3) -0.016(4) 0.006(4)
C8 0.061(7) 0.024(4) 0.046(6) -0.003(4) -0.023(5) 0.005(4)
N8 0.066(6) 0.020(4) 0.058(5) 0.004(4) -0.028(5) 0.003(4)
C9 0.064(7) 0.022(4) 0.055(6) 0.000(4) -0.012(5) 0.005(4)
C10 0.062(8) 0.030(5) 0.086(9) 0.014(6) -0.018(7) 0.004(5)
C11 0.081(9) 0.033(6) 0.072(8) 0.012(5) -0.010(7) 0.000(6)
N11 0.082(8) 0.026(4) 0.069(7) 0.009(4) 0.003(6) 0.005(4)
C12 0.083(9) 0.028(5) 0.057(7) 0.015(5) -0.014(6) 0.013(5)
C13 0.060(7) 0.030(5) 0.068(7) 0.003(5) -0.031(6) 0.002(5)
C14 0.058(7) 0.031(5) 0.048(6) -0.004(4) -0.019(5) 0.004(5)
C15 0.062(7) 0.029(5) 0.061(7) -0.005(5) -0.025(6) 0.006(5)
C16 0.074(8) 0.032(5) 0.058(7) 0.007(5) -0.035(6) 0.001(5)
N16 0.056(6) 0.026(4) 0.054(5) -0.002(4) -0.029(4) 0.006(4)
C17 0.069(8) 0.023(5) 0.064(7) 0.003(5) -0.026(6) 0.008(5)
C18 0.072(8) 0.031(5) 0.062(7) 0.000(5) -0.021(6) 0.009(5)
N2 0.063(6) 0.036(5) 0.054(6) -0.010(4) -0.026(5) 0.007(4)
C21 0.060(7) 0.038(5) 0.050(6) -0.002(5) -0.016(5) 0.007(5)
C22 0.048(6) 0.041(6) 0.056(7) -0.005(5) -0.020(5) 0.001(5)
C23 0.058(7) 0.031(5) 0.048(6) -0.001(4) -0.022(5) 0.000(5)
C24 0.075(9) 0.042(6) 0.068(8) -0.023(6) -0.008(7) -0.004(6)
C25 0.072(9) 0.050(7) 0.081(9) -0.031(7) 0.004(7) -0.021(6)
C26 0.059(7) 0.029(5) 0.052(6) -0.010(4) -0.021(5) 0.002(5)
N26 0.064(6) 0.038(5) 0.049(5) -0.010(4) -0.012(5) 0.000(4)
C27 0.064(7) 0.028(5) 0.055(7) -0.003(5) -0.020(6) 0.001(5)
N27 0.061(6) 0.032(4) 0.054(6) -0.012(4) -0.018(5) 0.002(4)
C28 0.067(8) 0.034(5) 0.060(7) -0.008(5) -0.024(6) -0.004(5)
N28 0.069(6) 0.030(4) 0.048(5) -0.006(4) -0.025(5) 0.002(4)
C29 0.082(9) 0.034(5) 0.050(6) -0.009(5) -0.018(6) 0.004(6)
C30 0.092(10) 0.038(6) 0.062(8) -0.017(6) 0.006(7) -0.009(6)
C31 0.095(10) 0.040(6) 0.064(8) -0.021(6) 0.007(7) -0.018(7)
N31 0.070(7) 0.028(4) 0.059(6) -0.010(4) -0.013(5) -0.002(4)
C32 0.081(10) 0.045(7) 0.074(9) -0.030(6) 0.000(8) -0.009(6)
C33 0.069(9) 0.045(7) 0.078(9) -0.018(6) -0.005(7) -0.012(6)
C34 0.049(6) 0.037(5) 0.060(7) -0.009(5) -0.032(6) 0.002(5)
C35 0.083(10) 0.075(9) 0.057(8) -0.006(7) -0.008(7) -0.022(8)
C36 0.100(12) 0.069(9) 0.055(8) -0.013(7) -0.034(8) -0.027(8)
N36 0.060(6) 0.042(5) 0.055(6) -0.004(4) -0.029(5) -0.009(4)
C37 0.054(7) 0.040(6) 0.053(6) -0.009(5) -0.029(5) 0.005(5)
C38 0.072(8) 0.034(5) 0.060(7) -0.014(5) -0.026(6) 0.003(5)
N41 0.108(12) 0.134(14) 0.153(15) -0.076(12) 0.050(11) -0.068(11)
C41 0.105(10) 0.095(9) 0.086(9) -0.040(8) 0.008(8) -0.015(8)
C42 0.089(8) 0.091(9) 0.066(7) -0.017(7) 0.001(7) -0.007(8)
C43 0.078(9) 0.100(10) 0.068(8) -0.010(8) -0.015(7) -0.012(8)
C44 0.096(10) 0.096(10) 0.081(9) -0.006(8) -0.013(8) -0.022(9)
C45 0.117(11) 0.096(10) 0.100(10) -0.034(9) 0.001(9) -0.013(9)
C46 0.132(10) 0.108(10) 0.109(9) -0.048(8) 0.023(9) -0.008(9)
C47 0.106(11) 0.101(11) 0.093(10) -0.011(9) -0.005(9) 0.006(9)
C48 0.19(2) 0.125(19) 0.18(2) 0.004(18) 0.030(19) -0.009(18)
C49 0.088(14) 0.158(19) 0.120(16) -0.013(15) 0.005(12) 0.024(14)
C50 0.160(13) 0.145(13) 0.147(13) -0.046(11) 0.037(11) 0.011(12)
C51 0.19(2) 0.18(2) 0.14(2) -0.063(18) 0.044(18) -0.01(2)
C52 0.20(2) 0.23(3) 0.20(2) -0.03(2) 0.08(2) 0.04(2)
N61 0.138(17) 0.138(17) 0.122(16) 0.027(14) 0.045(14) 0.025(14)
C61 0.125(11) 0.091(10) 0.107(11) 0.027(9) 0.030(10) 0.010(10)
C62 0.133(11) 0.076(9) 0.118(10) 0.016(9) 0.036(9) -0.003(9)
C63 0.145(13) 0.111(12) 0.129(12) 0.015(10) 0.033(11) 0.005(11)
C64 0.152(13) 0.146(13) 0.135(13) 0.003(11) 0.025(11) 0.020(12)
C65 0.152(13) 0.151(13) 0.135(13) 0.012(12) 0.016(11) 0.022(11)
C66 0.132(11) 0.127(11) 0.115(11) 0.026(10) 0.033(10) 0.010(10)
C67 0.144(13) 0.098(12) 0.122(12) -0.005(11) 0.024(11) -0.005(11)
C68 0.15(2) 0.14(2) 0.111(17) -0.023(16) 0.016(16) 0.024(18)
C69 0.19(2) 0.16(2) 0.18(2) -0.02(2) 0.03(2) -0.03(2)
C70 0.172(15) 0.160(15) 0.148(14) 0.020(13) 0.028(12) 0.005(13)
C71 0.23(3) 0.19(3) 0.13(2) 0.01(2) -0.01(2) 0.00(2)
C72 0.28(3) 0.23(3) 0.23(3) 0.01(3) 0.01(2) 0.01(3)
N81 0.17(3) 0.17(3) 0.16(3) -0.01(2) 0.04(2) -0.01(3)
C81 0.157(16) 0.155(16) 0.154(16) -0.003(12) 0.034(12) -0.009(13)
C82 0.146(15) 0.145(15) 0.144(15) -0.004(12) 0.028(12) -0.008(12)
C83 0.155(17) 0.154(17) 0.154(17) -0.001(13) 0.028(13) -0.003(13)
C84 0.163(17) 0.163(18) 0.165(18) 0.003(13) 0.034(13) -0.012(13)
C85 0.169(17) 0.169(17) 0.167(17) 0.004(13) 0.029(13) -0.008(13)
C86 0.161(16) 0.164(16) 0.162(16) -0.001(12) 0.034(12) -0.005(12)
C87 0.143(17) 0.148(17) 0.137(16) -0.003(14) 0.023(13) -0.007(14)
C88 0.09(3) 0.14(3) 0.14(3) -0.02(3) 0.03(2) 0.00(2)
C89 0.15(3) 0.18(3) 0.16(3) 0.02(3) 0.04(3) -0.02(3)
C90 0.160(18) 0.161(19) 0.164(18) 0.001(14) 0.038(14) -0.003(14)
C91 0.16(3) 0.16(3) 0.14(3) -0.03(3) 0.02(3) 0.01(3)
C92 0.19(3) 0.19(3) 0.19(3) 0.01(3) 0.06(3) 0.00(3)

loop_
_atom_type_symbol
_atom_type_description
_atom_type_scat_dispersion_real
_atom_type_scat_dispersion_imag
_atom_type_scat_source
C C 0.0033 0.0016 'International Tables Vol C Tables 4.2.6.8 and 6.1.1.4'
H H 0.0000 0.0000 'International Tables Vol C Tables 4.2.6.8 and 6.1.1.4'
N N 0.0061 0.0033 'International Tables Vol C Tables 4.2.6.8 and 6.1.1.4'
Zn Zn 0.2930 1.4330 'International Tables Vol C Tables 4.2.6.8 and 6.1.1.4'
I I -0.4440 1.8200 'International Tables Vol C Tables 4.2.6.8 and 6.1.1.4'

loop_
_geom_angle_atom_site_label_1
_geom_angle_atom_site_label_2
_geom_angle_atom_site_label_3
_geom_angle
_geom_angle_site_symmetry_1
_geom_angle_site_symmetry_3
N1 Zn1 N2 95.6(3) . .
N1 Zn1 I1 109.7(3) . .
N2 Zn1 I1 104.6(3) . .
N1 Zn1 I2 106.8(3) . .
N2 Zn1 I2 107.3(3) . .
I1 Zn1 I2 128.06(6) . .
N16 Zn2 N36 102.3(4) . 8_556
N16 Zn2 I4 105.9(3) . .
N36 Zn2 I4 110.3(3) 8_556 .
N16 Zn2 I3 107.0(3) . .
N36 Zn2 I3 104.6(3) 8_556 .
I4 Zn2 I3 124.60(7) . .
N31 Zn3 N11 102.3(4) 6_556 .
N31 Zn3 I6B 107.4(5) 6_556 .
N11 Zn3 I6B 107.7(4) . .
N31 Zn3 I5A 109.1(3) 6_556 .
N11 Zn3 I5A 111.6(4) . .
N31 Zn3 I6A 104.7(3) 6_556 .
N11 Zn3 I6A 107.1(3) . .
I5A Zn3 I6A 120.33(19) . .
N31 Zn3 I5B 109.1(4) 6_556 .
N11 Zn3 I5B 106.8(6) . .
I6B Zn3 I5B 121.8(4) . .
C5 N1 C1 118.4(9) . .
C5 N1 Zn1 125.2(7) . .
C1 N1 Zn1 116.4(8) . .
N1 C1 C2 121.9(11) . .
N1 C1 H1 119.0 . .
C2 C1 H1 119.0 . .
C1 C2 C3 120.3(11) . .
C1 C2 H2 119.8 . .
C3 C2 H2 119.8 . .
C2 C3 C4 117.8(10) . .
C2 C3 C6 120.1(10) . .
C4 C3 C6 122.0(10) . .
C5 C4 C3 117.8(10) . .
C5 C4 H4 121.1 . .
C3 C4 H4 121.1 . .
N1 C5 C4 123.5(10) . .
N1 C5 H5 118.2 . .
C4 C5 H5 118.2 . .
N6 C6 N8 124.2(9) . .
N6 C6 C3 117.1(9) . .
N8 C6 C3 118.5(9) . .
C6 N6 C7 115.4(9) . .
N7 C7 N6 125.5(9) . .
N7 C7 C9 119.5(9) . .
N6 C7 C9 114.9(9) . .
C7 N7 C8 114.1(8) . .
N8 C8 N7 124.9(9) . .
N8 C8 C14 116.2(9) . .
N7 C8 C14 118.9(9) . .
C8 N8 C6 115.0(9) . .
C13 C9 C10 117.6(10) . .
C13 C9 C7 122.5(10) . .
C10 C9 C7 119.7(9) . .
C11 C10 C9 121.1(11) . .
C11 C10 H10 119.5 . .
C9 C10 H10 119.5 . .
N11 C11 C10 121.1(12) . .
N11 C11 H11 119.5 . .
C10 C11 H11 119.5 . .
C12 N11 C11 118.8(10) . .
C12 N11 Zn3 123.4(7) . .
C11 N11 Zn3 117.8(9) . .
N11 C12 C13 122.4(10) . .
N11 C12 H12 118.8 . .
C13 C12 H12 118.8 . .
C9 C13 C12 119.1(10) . .
C9 C13 H13 120.5 . .
C12 C13 H13 120.5 . .
C18 C14 C15 119.7(10) . .
C18 C14 C8 119.6(9) . .
C15 C14 C8 120.6(10) . .
C14 C15 C16 117.3(10) . .
C14 C15 H15 121.3 . .
C16 C15 H15 121.3 . .
N16 C16 C15 123.5(9) . .
N16 C16 H16 118.3 . .
C15 C16 H16 118.3 . .
C16 N16 C17 117.8(9) . .
C16 N16 Zn2 121.1(7) . .
C17 N16 Zn2 120.8(7) . .
N16 C17 C18 122.1(10) . .
N16 C17 H17 119.0 . .
C18 C17 H17 119.0 . .
C17 C18 C14 119.6(10) . .
C17 C18 H18 120.2 . .
C14 C18 H18 120.2 . .
C21 N2 C25 118.3(10) . .
C21 N2 Zn1 123.7(9) . .
C25 N2 Zn1 117.9(8) . .
N2 C21 C22 122.5(13) . .
N2 C21 H21 118.7 . .
C22 C21 H21 118.7 . .
C23 C22 C21 119.1(12) . .
C23 C22 H22 120.5 . .
C21 C22 H22 120.5 . .
C24 C23 C22 117.8(11) . .
C24 C23 C26 121.7(13) . .
C22 C23 C26 120.4(11) . .
C23 C24 C25 120.9(14) . .
C23 C24 H24 119.5 . .
C25 C24 H24 119.5 . .
N2 C25 C24 121.2(13) . .
N2 C25 H25 119.4 . .
C24 C25 H25 119.4 . .
N26 C26 N28 126.2(10) . .
N26 C26 C23 116.2(11) . .
N28 C26 C23 117.5(12) . .
C26 N26 C27 114.0(11) . .
N26 C27 N27 125.2(13) . .
N26 C27 C29 117.4(11) . .
N27 C27 C29 117.4(10) . .
C28 N27 C27 113.5(10) . .
N27 C28 N28 128.2(12) . .
N27 C28 C34 114.8(10) . .
N28 C28 C34 116.8(14) . .
C28 N28 C26 112.8(12) . .
C30 C29 C33 117.2(14) . .
C30 C29 C27 120.5(11) . .
C33 C29 C27 122.3(13) . .
C29 C30 C31 118.8(11) . .
C29 C30 H30 120.6 . .
C31 C30 H30 120.6 . .
N31 C31 C30 121.6(13) . .
N31 C31 H31 119.2 . .
C30 C31 H31 119.2 . .
C32 N31 C31 119.3(13) . .
C32 N31 Zn3 119.1(8) . 6
C31 N31 Zn3 121.5(10) . 6
N31 C32 C33 121.8(11) . .
N31 C32 H32 119.1 . .
C33 C32 H32 119.1 . .
C32 C33 C29 121.0(13) . .
C32 C33 H33 119.5 . .
C29 C33 H33 119.5 . .
C35 C34 C38 116.8(12) . .
C35 C34 C28 121.7(14) . .
C38 C34 C28 121.4(10) . .
C34 C35 C36 119.7(15) . .
C34 C35 H35 120.1 . .
C36 C35 H35 120.1 . .
N36 C36 C35 123.3(12) . .
N36 C36 H36 118.4 . .
C35 C36 H36 118.4 . .
C36 N36 C37 117.6(11) . .
C36 N36 Zn2 117.4(8) . 8_455
C37 N36 Zn2 125.0(10) . 8_455
C38 C37 N36 122.7(14) . .
C38 C37 H37 118.6 . .
N36 C37 H37 118.6 . .
C37 C38 C34 119.3(11) . .
C37 C38 H38 120.3 . .
C34 C38 H38 120.3 . .
C41 N41 H41A 120.0 . .
C41 N41 H41B 120.0 . .
H41A N41 H41B 120.0 . .
C42 C41 N41 119.9(17) . .
C42 C41 C46 123.9(18) . .
N41 C41 C46 116.0(18) . .
C41 C42 C43 115.2(17) . .
C41 C42 C47 120.3(17) . .
C43 C42 C47 124.5(18) . .
C44 C43 C42 123.7(18) . .
C44 C43 H43 118.2 . .
C42 C43 H43 118.2 . .
C43 C44 C45 121.0(19) . .
C43 C44 H44 119.5 . .
C45 C44 H44 119.5 . .
C44 C45 C46 119.0(19) . .
C44 C45 H45 120.5 . .
C46 C45 H45 120.5 . .
C45 C46 C41 117.0(19) . .
C45 C46 C50 125(2) . .
C41 C46 C50 118(2) . .
C42 C47 C49 118(2) . .
C42 C47 C48 113.5(19) . .
C49 C47 C48 107(2) . .
C42 C47 H47 106.0 . .
C49 C47 H47 106.0 . .
C48 C47 H47 106.0 . .
C47 C48 H48A 109.5 . .
C47 C48 H48B 109.5 . .
H48A C48 H48B 109.5 . .
C47 C48 H48C 109.5 . .
H48A C48 H48C 109.5 . .
H48B C48 H48C 109.5 . .
C47 C49 H49A 109.5 . .
C47 C49 H49B 109.5 . .
H49A C49 H49B 109.5 . .
C47 C49 H49C 109.5 . .
H49A C49 H49C 109.5 . .
H49B C49 H49C 109.5 . .
C51 C50 C52 116(3) . .
C51 C50 C46 114(2) . .
C52 C50 C46 106(2) . .
C51 C50 H50 107.0 . .
C52 C50 H50 107.0 . .
C46 C50 H50 107.0 . .
C50 C51 H51A 109.5 . .
C50 C51 H51B 109.5 . .
H51A C51 H51B 109.5 . .
C50 C51 H51C 109.5 . .
H51A C51 H51C 109.5 . .
H51B C51 H51C 109.5 . .
C50 C52 H52A 109.5 . .
C50 C52 H52B 109.5 . .
H52A C52 H52B 109.5 . .
C50 C52 H52C 109.5 . .
H52A C52 H52C 109.5 . .
H52B C52 H52C 109.5 . .
C61 N61 H61A 120.0 . .
C61 N61 H61B 120.0 . .
H61A N61 H61B 120.0 . .
N61 C61 C62 116(2) . .
N61 C61 C66 116(2) . .
C62 C61 C66 128(2) . .
C67 C62 C61 127(2) . .
C67 C62 C63 119(2) . .
C61 C62 C63 114(2) . .
C64 C63 C62 121(2) . .
C64 C63 H63 119.5 . .
C62 C63 H63 119.5 . .
C63 C64 C65 125(2) . .
C63 C64 H64 117.4 . .
C65 C64 H64 117.4 . .
C64 C65 C66 117(2) . .
C64 C65 H65 121.3 . .
C66 C65 H65 121.3 . .
C65 C66 C61 114(2) . .
C65 C66 C70 124(2) . .
C61 C66 C70 122(2) . .
C62 C67 C68 118(2) . .
C62 C67 C69 120(2) . .
C68 C67 C69 104(2) . .
C62 C67 H67 104.2 . .
C68 C67 H67 104.2 . .
C69 C67 H67 104.2 . .
C67 C68 H68A 109.5 . .
C67 C68 H68B 109.5 . .
H68A C68 H68B 109.5 . .
C67 C68 H68C 109.5 . .
H68A C68 H68C 109.5 . .
H68B C68 H68C 109.5 . .
C67 C69 H69A 109.5 . .
C67 C69 H69B 109.5 . .
H69A C69 H69B 109.5 . .
C67 C69 H69C 109.5 . .
H69A C69 H69C 109.5 . .
H69B C69 H69C 109.5 . .
C71 C70 C72 109(3) . .
C71 C70 C66 113(3) . .
C72 C70 C66 105(3) . .
C71 C70 H70 110.1 . .
C72 C70 H70 110.1 . .
C66 C70 H70 110.1 . .
C70 C71 H71A 109.5 . .
C70 C71 H71B 109.5 . .
H71A C71 H71B 109.5 . .
C70 C71 H71C 109.5 . .
H71A C71 H71C 109.5 . .
H71B C71 H71C 109.5 . .
C70 C72 H72A 109.5 . .
C70 C72 H72B 109.5 . .
H72A C72 H72B 109.5 . .
C70 C72 H72C 109.5 . .
H72A C72 H72C 109.5 . .
H72B C72 H72C 109.5 . .
C81 N81 H81A 120.0 . .
C81 N81 H81B 120.0 . .
H81A N81 H81B 120.0 . .
N81 C81 C82 115(3) . .
N81 C81 C86 119(3) . .
C82 C81 C86 126(2) . .
C87 C82 C81 124(3) . .
C87 C82 C83 122(3) . .
C81 C82 C83 112(2) . .
C84 C83 C82 123(3) . .
C84 C83 H83 118.5 . .
C82 C83 H83 118.5 . .
C83 C84 C85 122(3) . .
C83 C84 H84 119.2 . .
C85 C84 H84 119.2 . .
C84 C85 C86 117(3) . .
C84 C85 H85 121.5 . .
C86 C85 H85 121.5 . .
C85 C86 C81 117(2) . .
C85 C86 C90 121(3) . .
C81 C86 C90 122(3) . .
C82 C87 C88 120(4) . .
C82 C87 C89 120(3) . .
C88 C87 C89 104(3) . .
C82 C87 H87 103.2 . .
C88 C87 H87 103.2 . .
C89 C87 H87 103.2 . .
C87 C88 H88A 109.5 . .
C87 C88 H88B 109.5 . .
H88A C88 H88B 109.5 . .
C87 C88 H88C 109.5 . .
H88A C88 H88C 109.5 . .
H88B C88 H88C 109.5 . .
C87 C89 H89A 109.5 . .
C87 C89 H89B 109.5 . .
H89A C89 H89B 109.5 . .
C87 C89 H89C 109.5 . .
H89A C89 H89C 109.5 . .
H89B C89 H89C 109.5 . .
C91 C90 C92 111(3) . .
C91 C90 C86 114(3) . .
C92 C90 C86 104(3) . .
C91 C90 H90 109.2 . .
C92 C90 H90 109.2 . .
C86 C90 H90 109.2 . .
C90 C91 H91A 109.5 . .
C90 C91 H91B 109.5 . .
H91A C91 H91B 109.5 . .
C90 C91 H91C 109.5 . .
H91A C91 H91C 109.5 . .
H91B C91 H91C 109.5 . .
C90 C92 H92A 109.5 . .
C90 C92 H92B 109.5 . .
H92A C92 H92B 109.5 . .
C90 C92 H92C 109.5 . .
H92A C92 H92C 109.5 . .
H92B C92 H92C 109.5 . .

loop_
_geom_bond_atom_site_label_1
_geom_bond_atom_site_label_2
_geom_bond_distance
_geom_bond_site_symmetry_2
Zn1 N1 2.069(8) .
Zn1 N2 2.090(9) .
Zn1 I1 2.5258(18) .
Zn1 I2 2.530(2) .
Zn2 N16 2.049(8) .
Zn2 N36 2.057(10) 8_556
Zn2 I4 2.514(2) .
Zn2 I3 2.5484(18) .
Zn3 N31 2.067(12) 6_556
Zn3 N11 2.081(9) .
Zn3 I6B 2.43(2) .
Zn3 I5A 2.511(8) .
Zn3 I6A 2.600(5) .
Zn3 I5B 2.646(19) .
N1 C5 1.321(15) .
N1 C1 1.343(15) .
C1 C2 1.359(15) .
C1 H1 0.9500 .
C2 C3 1.384(16) .
C2 H2 0.9500 .
C3 C4 1.398(15) .
C3 C6 1.480(14) .
C4 C5 1.382(14) .
C4 H4 0.9500 .
C5 H5 0.9500 .
C6 N6 1.316(13) .
C6 N8 1.351(14) .
N6 C7 1.346(13) .
C7 N7 1.323(13) .
C7 C9 1.491(14) .
N7 C8 1.350(13) .
C8 N8 1.334(12) .
C8 C14 1.484(14) .
C9 C13 1.382(14) .
C9 C10 1.384(16) .
C10 C11 1.366(16) .
C10 H10 0.9500 .
C11 N11 1.356(15) .
C11 H11 0.9500 .
N11 C12 1.328(16) .
C12 C13 1.395(15) .
C12 H12 0.9500 .
C13 H13 0.9500 .
C14 C18 1.381(15) .
C14 C15 1.385(14) .
C15 C16 1.404(15) .
C15 H15 0.9500 .
C16 N16 1.336(14) .
C16 H16 0.9500 .
N16 C17 1.361(12) .
C17 C18 1.375(15) .
C17 H17 0.9500 .
C18 H18 0.9500 .
N2 C21 1.326(16) .
N2 C25 1.339(18) .
C21 C22 1.388(15) .
C21 H21 0.9500 .
C22 C23 1.375(18) .
C22 H22 0.9500 .
C23 C24 1.353(18) .
C23 C26 1.490(14) .
C24 C25 1.381(16) .
C24 H24 0.9500 .
C25 H25 0.9500 .
C26 N26 1.330(17) .
C26 N28 1.351(16) .
N26 C27 1.331(14) .
C27 N27 1.363(16) .
C27 C29 1.48(2) .
N27 C28 1.304(18) .
C28 N28 1.322(14) .
C28 C34 1.496(17) .
C29 C30 1.355(19) .
C29 C33 1.394(16) .
C30 C31 1.42(2) .
C30 H30 0.9500 .
C31 N31 1.333(14) .
C31 H31 0.9500 .
N31 C32 1.300(17) .
N31 Zn3 2.068(12) 6
C32 C33 1.37(2) .
C32 H32 0.9500 .
C33 H33 0.9500 .
C34 C35 1.367(16) .
C34 C38 1.40(2) .
C35 C36 1.38(2) .
C35 H35 0.9500 .
C36 N36 1.29(2) .
C36 H36 0.9500 .
N36 C37 1.358(13) .
N36 Zn2 2.057(10) 8_455
C37 C38 1.351(18) .
C37 H37 0.9500 .
C38 H38 0.9500 .
N41 C41 1.40(2) .
N41 H41A 0.8800 .
N41 H41B 0.8800 .
C41 C42 1.40(2) .
C41 C46 1.44(2) .
C42 C43 1.41(2) .
C42 C47 1.41(2) .
C43 C44 1.37(2) .
C43 H43 0.9500 .
C44 C45 1.40(3) .
C44 H44 0.9500 .
C45 C46 1.43(3) .
C45 H45 0.9500 .
C46 C50 1.54(3) .
C47 C49 1.47(3) .
C47 C48 1.47(3) .
C47 H47 1.0000 .
C48 H48A 0.9800 .
C48 H48B 0.9800 .
C48 H48C 0.9800 .
C49 H49A 0.9800 .
C49 H49B 0.9800 .
C49 H49C 0.9800 .
C50 C51 1.38(3) .
C50 C52 1.43(3) .
C50 H50 1.0000 .
C51 H51A 0.9800 .
C51 H51B 0.9800 .
C51 H51C 0.9800 .
C52 H52A 0.9800 .
C52 H52B 0.9800 .
C52 H52C 0.9800 .
N61 C61 1.40(2) .
N61 H61A 0.8800 .
N61 H61B 0.8800 .
C61 C62 1.40(2) .
C61 C66 1.44(3) .
C62 C67 1.39(2) .
C62 C63 1.41(2) .
C63 C64 1.36(3) .
C63 H63 0.9500 .
C64 C65 1.41(3) .
C64 H64 0.9500 .
C65 C66 1.43(3) .
C65 H65 0.9500 .
C66 C70 1.56(3) .
C67 C68 1.47(3) .
C67 C69 1.48(3) .
C67 H67 1.0000 .
C68 H68A 0.9800 .
C68 H68B 0.9800 .
C68 H68C 0.9800 .
C69 H69A 0.9800 .
C69 H69B 0.9800 .
C69 H69C 0.9800 .
C70 C71 1.40(3) .
C70 C72 1.45(3) .
C70 H70 1.0000 .
C71 H71A 0.9800 .
C71 H71B 0.9800 .
C71 H71C 0.9800 .
C72 H72A 0.9800 .
C72 H72B 0.9800 .
C72 H72C 0.9800 .
N81 C81 1.41(2) .
N81 H81A 0.8800 .
N81 H81B 0.8800 .
C81 C82 1.41(3) .
C81 C86 1.44(3) .
C82 C87 1.40(3) .
C82 C83 1.42(3) .
C83 C84 1.38(3) .
C83 H83 0.9500 .
C84 C85 1.41(3) .
C84 H84 0.9500 .
C85 C86 1.44(3) .
C85 H85 0.9500 .
C86 C90 1.56(3) .
C87 C88 1.47(3) .
C87 C89 1.48(3) .
C87 H87 1.0000 .
C88 H88A 0.9800 .
C88 H88B 0.9800 .
C88 H88C 0.9800 .
C89 H89A 0.9800 .
C89 H89B 0.9800 .
C89 H89C 0.9800 .
C90 C91 1.40(3) .
C90 C92 1.45(4) .
C90 H90 1.0000 .
C91 H91A 0.9800 .
C91 H91B 0.9800 .
C91 H91C 0.9800 .
C92 H92A 0.9800 .
C92 H92B 0.9800 .
C92 H92C 0.9800 .

loop_
_geom_torsion_atom_site_label_1
_geom_torsion_atom_site_label_2
_geom_torsion_atom_site_label_3
_geom_torsion_atom_site_label_4
_geom_torsion
_geom_torsion_site_symmetry_1
_geom_torsion_site_symmetry_4
C5 N1 C1 C2 -2(2) . .
Zn1 N1 C1 C2 179.0(13) . .
N1 C1 C2 C3 -1(3) . .
C1 C2 C3 C4 4(2) . .
C1 C2 C3 C6 -179.4(15) . .
C2 C3 C4 C5 -3(2) . .
C6 C3 C4 C5 -179.8(13) . .
C1 N1 C5 C4 3(2) . .
Zn1 N1 C5 C4 -178.4(11) . .
C3 C4 C5 N1 0(2) . .
C2 C3 C6 N6 13(2) . .
C4 C3 C6 N6 -171.1(13) . .
C2 C3 C6 N8 -172.0(13) . .
C4 C3 C6 N8 4(2) . .
N8 C6 N6 C7 3(2) . .
C3 C6 N6 C7 178.5(12) . .
C6 N6 C7 N7 5(2) . .
C6 N6 C7 C9 -176.5(12) . .
N6 C7 N7 C8 -8(2) . .
C9 C7 N7 C8 174.3(12) . .
C7 N7 C8 N8 1.4(19) . .
C7 N7 C8 C14 -178.6(12) . .
N7 C8 N8 C6 6.1(19) . .
C14 C8 N8 C6 -173.9(11) . .
N6 C6 N8 C8 -9(2) . .
C3 C6 N8 C8 176.4(12) . .
N7 C7 C9 C13 -7(2) . .
N6 C7 C9 C13 174.5(13) . .
N7 C7 C9 C10 178.7(13) . .
N6 C7 C9 C10 0.4(19) . .
C13 C9 C10 C11 2(2) . .
C7 C9 C10 C11 176.1(14) . .
C9 C10 C11 N11 -2(2) . .
C10 C11 N11 C12 1(2) . .
C10 C11 N11 Zn3 -178.5(12) . .
C11 N11 C12 C13 -1(2) . .
Zn3 N11 C12 C13 178.5(11) . .
C10 C9 C13 C12 -2(2) . .
C7 C9 C13 C12 -175.9(13) . .
N11 C12 C13 C9 2(2) . .
N8 C8 C14 C18 1.4(19) . .
N7 C8 C14 C18 -178.5(13) . .
N8 C8 C14 C15 179.0(13) . .
N7 C8 C14 C15 -1.0(19) . .
C18 C14 C15 C16 3(2) . .
C8 C14 C15 C16 -175.0(13) . .
C14 C15 C16 N16 -4(2) . .
C15 C16 N16 C17 3(2) . .
C15 C16 N16 Zn2 176.2(11) . .
C16 N16 C17 C18 -1(2) . .
Zn2 N16 C17 C18 -174.4(11) . .
N16 C17 C18 C14 0(2) . .
C15 C14 C18 C17 -1(2) . .
C8 C14 C18 C17 176.6(13) . .
C25 N2 C21 C22 -0.6(17) . .
Zn1 N2 C21 C22 -177.2(8) . .
N2 C21 C22 C23 -0.8(17) . .
C21 C22 C23 C24 3.3(16) . .
C21 C22 C23 C26 -179.3(10) . .
C22 C23 C24 C25 -4.4(19) . .
C26 C23 C24 C25 178.3(12) . .
C21 N2 C25 C24 0(2) . .
Zn1 N2 C25 C24 176.3(11) . .
C23 C24 C25 N2 3(2) . .
C24 C23 C26 N26 -17.7(16) . .
C22 C23 C26 N26 165.0(10) . .
C24 C23 C26 N28 164.1(11) . .
C22 C23 C26 N28 -13.2(15) . .
N28 C26 N26 C27 1.0(16) . .
C23 C26 N26 C27 -177.0(9) . .
C26 N26 C27 N27 0.8(16) . .
C26 N26 C27 C29 -177.4(10) . .
N26 C27 N27 C28 -0.6(16) . .
C29 C27 N27 C28 177.5(10) . .
C27 N27 C28 N28 -1.5(17) . .
C27 N27 C28 C34 172.9(9) . .
N27 C28 N28 C26 2.9(17) . .
C34 C28 N28 C26 -171.4(9) . .
N26 C26 N28 C28 -2.7(15) . .
C23 C26 N28 C28 175.3(9) . .
N26 C27 C29 C30 -2.6(17) . .
N27 C27 C29 C30 179.1(11) . .
N26 C27 C29 C33 177.2(11) . .
N27 C27 C29 C33 -1.1(17) . .
C33 C29 C30 C31 2.5(19) . .
C27 C29 C30 C31 -177.7(12) . .
C29 C30 C31 N31 1(2) . .
C30 C31 N31 C32 -5(2) . .
C30 C31 N31 Zn3 172.6(10) . 6
C31 N31 C32 C33 6(2) . .
Zn3 N31 C32 C33 -172.4(11) 6 .
N31 C32 C33 C29 -2(2) . .
C30 C29 C33 C32 -2(2) . .
C27 C29 C33 C32 177.8(13) . .
N27 C28 C34 C35 -27.8(17) . .
N28 C28 C34 C35 147.3(13) . .
N27 C28 C34 C38 155.6(11) . .
N28 C28 C34 C38 -29.4(16) . .
C38 C34 C35 C36 -1(2) . .
C28 C34 C35 C36 -177.5(13) . .
C34 C35 C36 N36 -6(3) . .
C35 C36 N36 C37 9(2) . .
C35 C36 N36 Zn2 -172.1(13) . 8_455
C36 N36 C37 C38 -4.7(18) . .
Zn2 N36 C37 C38 176.1(9) 8_455 .
N36 C37 C38 C34 -1.8(17) . .
C35 C34 C38 C37 4.4(17) . .
C28 C34 C38 C37 -178.8(10) . .
N41 C41 C42 C43 174.8(18) . .
C46 C41 C42 C43 -1(3) . .
N41 C41 C42 C47 -4(3) . .
C46 C41 C42 C47 -179(2) . .
C41 C42 C43 C44 3(3) . .
C47 C42 C43 C44 -179.0(19) . .
C42 C43 C44 C45 -1(3) . .
C43 C44 C45 C46 -2(3) . .
C44 C45 C46 C41 4(3) . .
C44 C45 C46 C50 175(2) . .
C42 C41 C46 C45 -2(3) . .
N41 C41 C46 C45 -178(2) . .
C42 C41 C46 C50 -174(2) . .
N41 C41 C46 C50 10(3) . .
C41 C42 C47 C49 157(2) . .
C43 C42 C47 C49 -21(3) . .
C41 C42 C47 C48 -77(3) . .
C43 C42 C47 C48 104(3) . .
C45 C46 C50 C51 -34(4) . .
C41 C46 C50 C51 137(3) . .
C45 C46 C50 C52 94(3) . .
C41 C46 C50 C52 -95(3) . .
N61 C61 C62 C67 2(4) . .
C66 C61 C62 C67 -177(3) . .
N61 C61 C62 C63 176(2) . .
C66 C61 C62 C63 -3(4) . .
C67 C62 C63 C64 178(3) . .
C61 C62 C63 C64 4(4) . .
C62 C63 C64 C65 -1(6) . .
C63 C64 C65 C66 -4(6) . .
C64 C65 C66 C61 4(5) . .
C64 C65 C66 C70 178(3) . .
N61 C61 C66 C65 -180(3) . .
C62 C61 C66 C65 -1(5) . .
N61 C61 C66 C70 6(4) . .
C62 C61 C66 C70 -175(3) . .
C61 C62 C67 C68 -81(4) . .
C63 C62 C67 C68 106(3) . .
C61 C62 C67 C69 150(3) . .
C63 C62 C67 C69 -23(4) . .
C65 C66 C70 C71 -61(4) . .
C61 C66 C70 C71 112(4) . .
C65 C66 C70 C72 57(4) . .
C61 C66 C70 C72 -130(3) . .
N81 C81 C82 C87 24(10) . .
C86 C81 C82 C87 -159(7) . .
N81 C81 C82 C83 -167(6) . .
C86 C81 C82 C83 10(10) . .
C87 C82 C83 C84 151(7) . .
C81 C82 C83 C84 -19(9) . .
C82 C83 C84 C85 21(12) . .
C83 C84 C85 C86 -12(12) . .
C84 C85 C86 C81 3(11) . .
C84 C85 C86 C90 -174(6) . .
N81 C81 C86 C85 174(7) . .
C82 C81 C86 C85 -3(12) . .
N81 C81 C86 C90 -10(10) . .
C82 C81 C86 C90 174(6) . .
C81 C82 C87 C88 56(8) . .
C83 C82 C87 C88 -112(6) . .
C81 C82 C87 C89 -172(7) . .
C83 C82 C87 C89 20(7) . .
C85 C86 C90 C91 69(7) . .
C81 C86 C90 C91 -107(7) . .
C85 C86 C90 C92 -52(7) . .
C81 C86 C90 C92 132(7) . .
